data_7033539
loop_
_publ_author_name
'Feng, Hung-Kai'
'Huang, Po-Jung'
'Tsai, Hui-Lien'

_publ_section_title
;
 One-dimensional lanthanide coordination polymers: synthesis, structures,
 and single-ion magnetic behaviour.
;
_journal_issue 8
_journal_name_full 'Dalton transactions (Cambridge, England : 2003)'
_journal_page_first 3764
_journal_page_last 3772
_journal_paper_doi 10.1039/c4dt03458a
_journal_volume 44
_journal_year 2015
_chemical_formula_moiety 'C20 H24 N5 O8 Tb'
_chemical_formula_sum 'C20 H24 N5 O8 Tb'
_chemical_formula_weight 621.36
_chemical_name_systematic
; 
 ? 
;
_space_group_IT_number 61
_symmetry_cell_setting orthorhombic
_symmetry_space_group_name_Hall '-P 2ac 2ab'
_symmetry_space_group_name_H-M 'P b c a'
_atom_sites_solution_hydrogens geom
_atom_sites_solution_primary direct
_atom_sites_solution_secondary difmap
_audit_creation_method SHELXL-97
_audit_update_record
;
2014-11-28 deposited with the CCDC.
2015-01-07 downloaded from the CCDC.
;
_cell_angle_alpha 90.00
_cell_angle_beta 90.00
_cell_angle_gamma 90.00
_cell_formula_units_Z 8
_cell_length_a 17.5789(15)
_cell_length_b 10.6997(9)
_cell_length_c 25.330(2)
_cell_measurement_reflns_used 7322
_cell_measurement_temperature 150(2)
_cell_measurement_theta_max 28.1
_cell_measurement_theta_min 2.3
_cell_volume 4764.3(7)
_computing_cell_refinement 'Bruker SMART'
_computing_data_collection 'Bruker SMART'
_computing_data_reduction 'Bruker SMART'
_computing_molecular_graphics 'Bruker SHELXS'
_computing_publication_material 'Bruker SHELXS'
_computing_structure_refinement 'SHELXL-97 (Sheldrick, 1997)'
_computing_structure_solution 'SHELXS-97 (Sheldrick, 1990)'
_diffrn_ambient_temperature 150(2)
_diffrn_detector_area_resol_mean 9
_diffrn_measured_fraction_theta_full 1.000
_diffrn_measured_fraction_theta_max 1.000
_diffrn_measurement_device_type KappaCCD
_diffrn_measurement_method 'CCD rotation images, thick slices'
_diffrn_radiation_monochromator graphite
_diffrn_radiation_source 'fine-focus sealed tube'
_diffrn_radiation_type MoK\a
_diffrn_radiation_wavelength 0.71073
_diffrn_reflns_av_R_equivalents 0.0441
_diffrn_reflns_av_unetI/netI 0.0317
_diffrn_reflns_limit_h_max 23
_diffrn_reflns_limit_h_min -23
_diffrn_reflns_limit_k_max 12
_diffrn_reflns_limit_k_min -14
_diffrn_reflns_limit_l_max 20
_diffrn_reflns_limit_l_min -33
_diffrn_reflns_number 33893
_diffrn_reflns_theta_full 28.28
_diffrn_reflns_theta_max 28.28
_diffrn_reflns_theta_min 1.98
_exptl_absorpt_coefficient_mu 3.023
_exptl_absorpt_correction_T_max 0.7457
_exptl_absorpt_correction_T_min 0.6589
_exptl_absorpt_correction_type multi-scan
_exptl_absorpt_process_details SADABS
_exptl_crystal_colour yellow
_exptl_crystal_density_diffrn 1.733
_exptl_crystal_density_method 'not measured'
_exptl_crystal_description chunk
_exptl_crystal_F_000 2464
_exptl_crystal_size_max 0.321
_exptl_crystal_size_mid 0.301
_exptl_crystal_size_min 0.275
_refine_diff_density_max 1.027
_refine_diff_density_min -0.741
_refine_diff_density_rms 0.101
_refine_ls_extinction_method none
_refine_ls_goodness_of_fit_ref 1.029
_refine_ls_hydrogen_treatment mixed
_refine_ls_matrix_type full
_refine_ls_number_parameters 311
_refine_ls_number_reflns 5908
_refine_ls_number_restraints 1
_refine_ls_restrained_S_all 1.029
_refine_ls_R_factor_all 0.0525
_refine_ls_R_factor_gt 0.0295
_refine_ls_shift/su_max 0.001
_refine_ls_shift/su_mean 0.000
_refine_ls_structure_factor_coef Fsqd
_refine_ls_weighting_details 'calc w=1/[\s^2^(Fo^2^)+(0.0280P)^2^+6.0111P] where P=(Fo^2^+2Fc^2^)/3'
_refine_ls_weighting_scheme calc
_refine_ls_wR_factor_gt 0.0640
_refine_ls_wR_factor_ref 0.0731
_reflns_number_gt 4192
_reflns_number_total 5908
_reflns_threshold_expression >2sigma(I)
_cod_data_source_file c4dt03458a2.cif
_cod_data_source_block hkf1039_0m
_cod_depositor_comments
;
The following automatic conversions were performed:

'_symmetry_cell_setting' value 'Orthorhombic' changed to
'orthorhombic' according to
/usr/data/users/saulius/crontab/automatic-downloads/rss-feeds/RSC/lib/dictionaries/cif_core.dic
dictionary named 'cif_core.dic' version 2.4.2 from 2011-04-26.

Automatic conversion script
Id: cif_fix_values 2935 2014-11-11 08:27:57Z andrius 

 Adding full bibliography for 7033536--7033539.cif.
;
_cod_original_sg_symbol_H-M Pbca
_cod_database_code 7033539

loop_
_symmetry_equiv_pos_as_xyz
'x, y, z'
'-x+1/2, -y, z+1/2'
'-x, y+1/2, -z+1/2'
'x+1/2, -y+1/2, -z'
'-x, -y, -z'
'x-1/2, y, -z-1/2'
'x, -y-1/2, z-1/2'
'-x-1/2, y-1/2, z'

loop_
_atom_site_label
_atom_site_type_symbol
_atom_site_fract_x
_atom_site_fract_y
_atom_site_fract_z
_atom_site_U_iso_or_equiv
_atom_site_adp_type
_atom_site_occupancy
_atom_site_symmetry_multiplicity
_atom_site_calc_flag
_atom_site_refinement_flags
Tb1 Tb 0.097494(8) 0.741918(13) 0.137644(7) 0.02463(6) Uani 1 1 d .
O6 O 0.05045(15) 0.9619(2) 0.13311(12) 0.0378(6) Uani 1 1 d .
N1 N 0.21687(17) 0.6170(2) 0.11395(12) 0.0265(6) Uani 1 1 d .
O2 O 0.13049(13) 0.5805(2) 0.19759(10) 0.0308(6) Uani 1 1 d .
C6 C 0.2612(2) 0.7162(3) 0.03335(14) 0.0263(7) Uani 1 1 d .
C8 C 0.19068(19) 0.5182(3) 0.19442(14) 0.0257(7) Uani 1 1 d .
O3 O 0.17920(13) 0.8502(2) 0.18787(10) 0.0293(6) Uani 1 1 d .
N2 N 0.23616(17) 0.5284(3) 0.15196(12) 0.0289(7) Uani 1 1 d .
H2A H 0.2363 0.4528 0.1357 0.035 Uiso 1 1 d .
C7 C 0.26532(19) 0.6272(3) 0.07601(15) 0.0281(8) Uani 1 1 d .
H7 H 0.3065 0.5725 0.0762 0.034 Uiso 1 1 calc R
O1 O 0.14518(15) 0.8096(3) 0.06313(11) 0.0396(7) Uani 1 1 d .
C10 C 0.1758(2) 0.4386(3) 0.28443(15) 0.0320(8) Uani 1 1 d .
H10 H 0.1332 0.4898 0.2871 0.038 Uiso 1 1 calc R
C3 C 0.2579(2) 0.8807(3) -0.05193(16) 0.0353(9) Uani 1 1 d .
H3 H 0.2566 0.9352 -0.0805 0.042 Uiso 1 1 calc R
C1 C 0.2002(2) 0.8034(3) 0.02837(15) 0.0295(8) Uani 1 1 d .
O7 O -0.01812(15) 0.8251(3) 0.09288(13) 0.0428(7) Uani 1 1 d .
N3 N -0.06529(17) 0.7175(3) 0.27597(13) 0.0318(7) Uani 1 1 d .
C2 C 0.2003(2) 0.8824(3) -0.01583(15) 0.0329(8) Uani 1 1 d .
H2 H 0.1600 0.9375 -0.0207 0.039 Uiso 1 1 calc R
C19 C -0.0878(3) 0.7537(4) 0.32881(18) 0.0533(12) Uani 1 1 d .
H19A H -0.0697 0.6928 0.3536 0.080 Uiso 1 1 calc R
H19B H -0.1423 0.7584 0.3307 0.080 Uiso 1 1 calc R
H19C H -0.0664 0.8338 0.3371 0.080 Uiso 1 1 calc R
C9 C 0.21595(19) 0.4351(3) 0.23693(14) 0.0259(7) Uani 1 1 d .
C5 C 0.3188(2) 0.7167(3) -0.00465(16) 0.0335(8) Uani 1 1 d .
H5 H 0.3586 0.6598 -0.0015 0.040 Uiso 1 1 calc R
C20 C -0.1036(3) 0.6105(4) 0.25325(19) 0.0538(12) Uani 1 1 d .
H20A H -0.1563 0.6302 0.2477 0.081 Uiso 1 1 calc R
H20B H -0.0995 0.5407 0.2769 0.081 Uiso 1 1 calc R
H20C H -0.0804 0.5897 0.2201 0.081 Uiso 1 1 calc R
N5 N -0.00778(19) 0.9375(3) 0.10505(15) 0.0409(8) Uani 1 1 d .
C18 C -0.0150(2) 0.7788(4) 0.2489(2) 0.0470(11) Uani 1 1 d .
H18 H 0.0069 0.8486 0.2647 0.056 Uiso 1 1 calc R
C11 C 0.1973(2) 0.3688(3) 0.32748(16) 0.0345(9) Uani 1 1 d .
H11 H 0.1698 0.3727 0.3588 0.041 Uiso 1 1 calc R
O8 O -0.05188(19) 1.0210(3) 0.09268(17) 0.0739(12) Uani 1 1 d .
C4 C 0.3186(2) 0.7981(3) -0.04645(16) 0.0363(9) Uani 1 1 d .
H4 H 0.3583 0.7982 -0.0707 0.044 Uiso 1 1 calc R
O4 O 0.00591(17) 0.7517(3) 0.20413(15) 0.0647(11) Uani 1 1 d .
N4 N -0.01818(18) 0.3965(3) 0.06462(14) 0.0374(8) Uani 1 1 d .
C15 C 0.0354(3) 0.4797(4) 0.06918(18) 0.0464(10) Uani 1 1 d U
H15 H 0.0766 0.4732 0.0463 0.056 Uiso 1 1 calc R
C17 C -0.0847(3) 0.3943(5) 0.0973(2) 0.0714(16) Uani 1 1 d .
H17A H -0.0875 0.4703 0.1173 0.107 Uiso 1 1 calc R
H17B H -0.0821 0.3243 0.1209 0.107 Uiso 1 1 calc R
H17C H -0.1292 0.3869 0.0754 0.107 Uiso 1 1 calc R
C16 C -0.0115(3) 0.2956(4) 0.0266(2) 0.0629(14) Uani 1 1 d .
H16A H 0.0342 0.3062 0.0064 0.094 Uiso 1 1 calc R
H16B H -0.0547 0.2967 0.0034 0.094 Uiso 1 1 calc R
H16C H -0.0097 0.2171 0.0449 0.094 Uiso 1 1 calc R
O5 O 0.03637(19) 0.5659(3) 0.10116(14) 0.0551(9) Uani 1 1 d U
C13 C 0.3019(2) 0.2861(3) 0.27686(15) 0.0304(8) Uani 1 1 d .
H13 H 0.3443 0.2343 0.2750 0.037 Uiso 1 1 calc R
C12 C 0.2612(2) 0.2917(4) 0.32309(16) 0.0347(9) Uani 1 1 d .
H12 H 0.2764 0.2436 0.3518 0.042 Uiso 1 1 calc R
C14 C 0.21893(19) 0.8567(3) 0.23228(14) 0.0246(7) Uani 1 1 d .

loop_
_atom_site_aniso_label
_atom_site_aniso_U_11
_atom_site_aniso_U_22
_atom_site_aniso_U_33
_atom_site_aniso_U_23
_atom_site_aniso_U_13
_atom_site_aniso_U_12
Tb1 0.01967(8) 0.02256(8) 0.03166(10) 0.00122(7) -0.00158(7) -0.00145(6)
O6 0.0341(15) 0.0341(14) 0.0453(17) -0.0048(13) -0.0101(13) 0.0042(11)
N1 0.0319(16) 0.0203(13) 0.0272(16) 0.0033(12) -0.0021(13) 0.0037(12)
O2 0.0271(13) 0.0287(12) 0.0366(15) 0.0048(11) 0.0048(12) 0.0018(10)
C6 0.0301(18) 0.0242(16) 0.0248(18) 0.0015(14) 0.0008(15) -0.0010(14)
C8 0.0302(19) 0.0185(15) 0.0283(19) 0.0004(14) -0.0026(16) -0.0029(13)
O3 0.0318(13) 0.0278(12) 0.0282(14) 0.0038(11) -0.0060(12) -0.0033(10)
N2 0.0344(17) 0.0244(14) 0.0280(16) 0.0031(12) 0.0030(13) 0.0043(12)
C7 0.0269(18) 0.0248(16) 0.033(2) -0.0032(15) -0.0014(16) 0.0061(14)
O1 0.0407(16) 0.0460(15) 0.0319(15) 0.0082(13) 0.0070(13) 0.0183(13)
C10 0.0300(19) 0.0307(18) 0.035(2) 0.0005(16) 0.0067(17) -0.0013(15)
C3 0.047(2) 0.0298(18) 0.029(2) 0.0040(16) -0.0031(19) 0.0003(17)
C1 0.034(2) 0.0297(17) 0.0248(19) 0.0010(15) -0.0015(17) 0.0014(15)
O7 0.0287(14) 0.0394(15) 0.060(2) -0.0008(15) -0.0120(14) -0.0049(12)
N3 0.0325(16) 0.0262(15) 0.0366(18) 0.0026(13) 0.0034(15) 0.0012(13)
C2 0.037(2) 0.0332(18) 0.028(2) 0.0003(16) 0.0006(17) 0.0074(16)
C19 0.079(3) 0.047(2) 0.034(2) 0.004(2) -0.001(2) 0.019(2)
C9 0.0262(18) 0.0206(15) 0.031(2) 0.0007(14) 0.0015(15) -0.0025(13)
C5 0.036(2) 0.0296(18) 0.035(2) -0.0016(16) 0.0054(17) 0.0050(15)
C20 0.069(3) 0.043(2) 0.049(3) 0.003(2) -0.001(2) -0.015(2)
N5 0.0308(18) 0.0420(19) 0.050(2) 0.0107(17) -0.0034(16) 0.0032(15)
C18 0.030(2) 0.041(2) 0.069(3) 0.014(2) -0.003(2) 0.0006(17)
C11 0.037(2) 0.040(2) 0.027(2) 0.0013(17) 0.0077(17) -0.0029(17)
O8 0.052(2) 0.054(2) 0.115(3) 0.028(2) -0.026(2) 0.0190(16)
C4 0.042(2) 0.0366(19) 0.031(2) 0.0022(17) 0.0107(18) -0.0020(17)
O4 0.0412(17) 0.083(2) 0.070(2) 0.038(2) 0.0298(17) 0.0285(17)
N4 0.0398(19) 0.0307(16) 0.042(2) 0.0041(15) -0.0067(16) -0.0114(14)
C15 0.052(3) 0.039(2) 0.048(3) 0.0021(15) -0.005(2) -0.009(2)
C17 0.064(4) 0.068(3) 0.082(4) -0.001(3) 0.019(3) -0.002(3)
C16 0.080(4) 0.050(3) 0.058(3) -0.006(3) 0.001(3) -0.003(3)
O5 0.068(2) 0.0323(15) 0.065(2) -0.0031(13) -0.0273(18) -0.0112(15)
C13 0.0265(18) 0.0314(17) 0.033(2) 0.0036(15) -0.0024(16) 0.0002(14)
C12 0.036(2) 0.0379(19) 0.030(2) 0.0086(17) -0.0014(17) -0.0052(16)
C14 0.0249(17) 0.0230(15) 0.0260(19) 0.0024(14) 0.0014(15) 0.0030(13)

loop_
_atom_type_symbol
_atom_type_description
_atom_type_scat_dispersion_real
_atom_type_scat_dispersion_imag
_atom_type_scat_source
C C 0.0033 0.0016 'International Tables Vol C Tables 4.2.6.8 and 6.1.1.4'
H H 0.0000 0.0000 'International Tables Vol C Tables 4.2.6.8 and 6.1.1.4'
N N 0.0061 0.0033 'International Tables Vol C Tables 4.2.6.8 and 6.1.1.4'
O O 0.0106 0.0060 'International Tables Vol C Tables 4.2.6.8 and 6.1.1.4'
Tb Tb -0.1723 4.1537 'International Tables Vol C Tables 4.2.6.8 and 6.1.1.4'

loop_
_geom_angle_atom_site_label_1
_geom_angle_atom_site_label_2
_geom_angle_atom_site_label_3
_geom_angle
_geom_angle_site_symmetry_1
_geom_angle_site_symmetry_3
O1 Tb1 O3 94.19(10) . .
O1 Tb1 O4 150.73(10) . .
O3 Tb1 O4 90.53(12) . .
O1 Tb1 O5 95.78(12) . .
O3 Tb1 O5 158.09(9) . .
O4 Tb1 O5 90.25(13) . .
O1 Tb1 O2 134.38(9) . .
O3 Tb1 O2 81.74(8) . .
O4 Tb1 O2 74.88(9) . .
O5 Tb1 O2 77.33(10) . .
O1 Tb1 O7 78.57(10) . .
O3 Tb1 O7 126.61(9) . .
O4 Tb1 O7 75.49(11) . .
O5 Tb1 O7 74.63(10) . .
O2 Tb1 O7 138.67(9) . .
O1 Tb1 O6 77.02(9) . .
O3 Tb1 O6 75.58(8) . .
O4 Tb1 O6 76.25(10) . .
O5 Tb1 O6 125.73(10) . .
O2 Tb1 O6 142.82(9) . .
O7 Tb1 O6 51.13(9) . .
O1 Tb1 N1 69.90(9) . .
O3 Tb1 N1 82.97(9) . .
O4 Tb1 N1 139.37(10) . .
O5 Tb1 N1 82.22(10) . .
O2 Tb1 N1 64.50(9) . .
O7 Tb1 N1 138.47(10) . .
O6 Tb1 N1 138.83(9) . .
N5 O6 Tb1 95.7(2) . .
C7 N1 N2 114.3(3) . .
C7 N1 Tb1 132.3(2) . .
N2 N1 Tb1 113.1(2) . .
C8 O2 Tb1 123.6(2) . .
C5 C6 C1 118.8(3) . .
C5 C6 C7 118.8(3) . .
C1 C6 C7 122.4(3) . .
O2 C8 N2 120.7(3) . .
O2 C8 C9 122.1(3) . .
N2 C8 C9 117.2(3) . .
C14 O3 Tb1 147.8(2) . .
C8 N2 N1 117.6(3) . .
N1 C7 C6 125.5(3) . .
C1 O1 Tb1 147.8(2) . .
C11 C10 C9 122.1(3) . .
C2 C3 C4 120.7(4) . .
O1 C1 C2 120.5(3) . .
O1 C1 C6 121.9(3) . .
C2 C1 C6 117.6(3) . .
N5 O7 Tb1 96.5(2) . .
C18 N3 C20 120.5(4) . .
C18 N3 C19 122.6(4) . .
C20 N3 C19 116.8(4) . .
C3 C2 C1 121.8(3) . .
C10 C9 C14 119.6(3) . 8_655
C10 C9 C8 117.7(3) . .
C14 C9 C8 122.7(3) 8_655 .
C4 C5 C6 122.1(4) . .
O8 N5 O7 123.0(4) . .
O8 N5 O6 120.2(4) . .
O7 N5 O6 116.7(3) . .
O4 C18 N3 125.0(4) . .
C10 C11 C12 118.5(4) . .
C5 C4 C3 118.8(4) . .
C18 O4 Tb1 152.2(3) . .
C15 N4 C17 123.5(4) . .
C15 N4 C16 120.6(4) . .
C17 N4 C16 115.9(4) . .
O5 C15 N4 125.6(5) . .
C15 O5 Tb1 149.9(3) . .
C12 C13 C14 121.8(3) . 8_655
C13 C12 C11 120.8(4) . .
O3 C14 C13 121.1(3) . 8_665
O3 C14 C9 121.6(3) . 8_665
C13 C14 C9 117.3(3) 8_665 8_665

loop_
_geom_bond_atom_site_label_1
_geom_bond_atom_site_label_2
_geom_bond_distance
_geom_bond_site_symmetry_2
Tb1 O1 2.188(3) .
Tb1 O3 2.242(2) .
Tb1 O4 2.332(3) .
Tb1 O5 2.357(3) .
Tb1 O2 2.372(2) .
Tb1 O7 2.492(3) .
Tb1 O6 2.497(2) .
Tb1 N1 2.559(3) .
O6 N5 1.273(4) .
N1 C7 1.289(4) .
N1 N2 1.394(4) .
O2 C8 1.253(4) .
C6 C5 1.397(5) .
C6 C1 1.427(5) .
C6 C7 1.442(5) .
C8 N2 1.344(4) .
C8 C9 1.465(5) .
O3 C14 1.326(4) .
O1 C1 1.310(4) .
C10 C11 1.374(5) .
C10 C9 1.395(5) .
C3 C2 1.364(5) .
C3 C4 1.392(5) .
C1 C2 1.403(5) .
O7 N5 1.255(4) .
N3 C18 1.297(5) .
N3 C20 1.448(5) .
N3 C19 1.448(5) .
C9 C14 1.424(4) 8_655
C5 C4 1.372(5) .
N5 O8 1.224(4) .
C18 O4 1.228(6) .
C11 C12 1.400(5) .
N4 C15 1.301(5) .
N4 C17 1.433(6) .
N4 C16 1.451(6) .
C15 O5 1.228(5) .
C13 C12 1.373(5) .
C13 C14 1.407(5) 8_655
C14 C13 1.407(5) 8_665
C14 C9 1.424(4) 8_665
